data_1551064
loop_
_publ_author_name
'Shomura, Kaoru'
'Mitsuhashi, Ryoji'
'Mikuriya, Masahiro'
'Kataoka, Yusuke'
'Handa, Makoto'
'Sakiyama, Hiroshi'

_publ_section_title
;
 Crystal Structure of a Mononuclear Iron(III) Complex,
 Hexakis(dimethylsulfoxide-\k&lt;i&gt;O&lt;/i&gt;)iron(III)
 Tris(hexafluoridophosphate)
;
_journal_issue 0
_journal_name_full 'X-ray Structure Analysis Online'
_journal_page_first 31
_journal_paper_doi 10.2116/xraystruct.35.31
_journal_volume 35
_journal_year 2019
_chemical_formula_moiety 'C12 H36 Fe O6 S6, 3(F6 P)'
_chemical_formula_sum 'C12 H36 F18 Fe O6 P3 S6'
_chemical_formula_weight 959.53
_space_group_crystal_system trigonal
_space_group_IT_number 148
_space_group_name_Hall '-R 3'
_space_group_name_H-M_alt 'R -3 :H'
_symmetry_space_group_name_Hall '-R 3'
_symmetry_space_group_name_H-M 'R -3 :H'
_atom_sites_solution_hydrogens geom
_audit_creation_method SHELXL-2014/7
_cell_angle_alpha 90
_cell_angle_beta 90
_cell_angle_gamma 120
_cell_formula_units_Z 3
_cell_length_a 11.598(8)
_cell_length_b 11.598(8)
_cell_length_c 25.367(18)
_cell_measurement_reflns_used 1246
_cell_measurement_temperature 293(2)
_cell_measurement_theta_max 20.83
_cell_measurement_theta_min 2.18
_cell_volume 2955(4)
_computing_cell_refinement 'Bruker SAINT'
_computing_data_collection 'Bruker APEXIII'
_computing_data_reduction 'Bruker SAINT'
_computing_molecular_graphics 'Yadokari-XG 2009 (Wakita,Nemoto et al., 2009)'
_computing_publication_material 'SHELXL-2014/7 (Sheldrick, 2014)'
_computing_structure_refinement 'SHELXL-2014/7 (Sheldrick, 2014)'
_computing_structure_solution 'SHELXT 2014/5 (Sheldrick, 2014)'
_diffrn_ambient_temperature 293(2)
_diffrn_measured_fraction_theta_full 1.000
_diffrn_measured_fraction_theta_max 0.966
_diffrn_measurement_device_type 'Bruker APEX CCD'
_diffrn_measurement_method '\f and \w scans'
_diffrn_radiation_type MoK\a
_diffrn_radiation_wavelength 0.71073
_diffrn_reflns_av_R_equivalents 0.0338
_diffrn_reflns_av_unetI/netI 0.0315
_diffrn_reflns_Laue_measured_fraction_full 1.000
_diffrn_reflns_Laue_measured_fraction_max 0.966
_diffrn_reflns_limit_h_max 15
_diffrn_reflns_limit_h_min -12
_diffrn_reflns_limit_k_max 15
_diffrn_reflns_limit_k_min -14
_diffrn_reflns_limit_l_max 21
_diffrn_reflns_limit_l_min -33
_diffrn_reflns_number 6538
_diffrn_reflns_point_group_measured_fraction_full 1.000
_diffrn_reflns_point_group_measured_fraction_max 0.966
_diffrn_reflns_theta_full 25.242
_diffrn_reflns_theta_max 28.533
_diffrn_reflns_theta_min 2.181
_exptl_absorpt_coefficient_mu 0.933
_exptl_absorpt_correction_T_max 0.828
_exptl_absorpt_correction_T_min 0.730
_exptl_absorpt_correction_type multi-scan
_exptl_absorpt_process_details SADABS
_exptl_crystal_colour yellow
_exptl_crystal_density_diffrn 1.617
_exptl_crystal_description block
_exptl_crystal_F_000 1455
_exptl_crystal_size_max 0.360
_exptl_crystal_size_mid 0.320
_exptl_crystal_size_min 0.210
_refine_diff_density_max 0.440
_refine_diff_density_min -0.290
_refine_diff_density_rms 0.057
_refine_ls_extinction_coef .
_refine_ls_extinction_method none
_refine_ls_goodness_of_fit_ref 1.046
_refine_ls_hydrogen_treatment constr
_refine_ls_matrix_type full
_refine_ls_number_parameters 135
_refine_ls_number_reflns 1630
_refine_ls_number_restraints 66
_refine_ls_restrained_S_all 1.086
_refine_ls_R_factor_all 0.0853
_refine_ls_R_factor_gt 0.0509
_refine_ls_shift/su_max 0.000
_refine_ls_shift/su_mean 0.000
_refine_ls_structure_factor_coef Fsqd
_refine_ls_weighting_details 'w=1/[\s^2^(Fo^2^)+(0.0770P)^2^+1.8581P] where P=(Fo^2^+2Fc^2^)/3'
_refine_ls_weighting_scheme calc
_refine_ls_wR_factor_gt 0.1343
_refine_ls_wR_factor_ref 0.1565
_reflns_Friedel_coverage 0.000
_reflns_Friedel_fraction_full .
_reflns_Friedel_fraction_max .
_reflns_number_gt 996
_reflns_number_total 1630
_reflns_threshold_expression 'I > 2\s(I)'
_cod_data_source_file 35_31_1.txt
_cod_data_source_block shelx
_cod_database_code 1551064
_shelx_shelxl_version_number 2014/7
_shelx_space_group_comment
;
The symmetry employed for this shelxl refinement is uniquely defined
by the following loop, which should always be used as a source of
symmetry information in preference to the above space-group names.
They are only intended as comments.
;
_shelx_estimated_absorpt_t_min 0.730
_shelx_estimated_absorpt_t_max 0.828

loop_
_space_group_symop_operation_xyz
'x, y, z'
'-y, x-y, z'
'-x+y, -x, z'
'x+2/3, y+1/3, z+1/3'
'-y+2/3, x-y+1/3, z+1/3'
'-x+y+2/3, -x+1/3, z+1/3'
'x+1/3, y+2/3, z+2/3'
'-y+1/3, x-y+2/3, z+2/3'
'-x+y+1/3, -x+2/3, z+2/3'
'-x, -y, -z'
'y, -x+y, -z'
'x-y, x, -z'
'-x+2/3, -y+1/3, -z+1/3'
'y+2/3, -x+y+1/3, -z+1/3'
'x-y+2/3, x+1/3, -z+1/3'
'-x+1/3, -y+2/3, -z+2/3'
'y+1/3, -x+y+2/3, -z+2/3'
'x-y+1/3, x+2/3, -z+2/3'

loop_
_atom_site_label
_atom_site_type_symbol
_atom_site_fract_x
_atom_site_fract_y
_atom_site_fract_z
_atom_site_U_iso_or_equiv
_atom_site_adp_type
_atom_site_occupancy
_atom_site_site_symmetry_order
_atom_site_calc_flag
_atom_site_refinement_flags_posn
_atom_site_refinement_flags_adp
_atom_site_refinement_flags_occupancy
_atom_site_disorder_assembly
_atom_site_disorder_group
Fe1 Fe 0.3333 0.6667 0.6667 0.0607(4) Uani 1 6 d S T P . .
O1 O 0.3561(2) 0.5366(2) 0.62273(11) 0.0722(7) Uani 0.918(3) 1 d D . P A 1
S1 S 0.24466(9) 0.40708(9) 0.59860(5) 0.0823(5) Uani 0.918(3) 1 d D . P A 1
C1 C 0.3102(10) 0.3959(9) 0.5383(2) 0.119(3) Uani 0.918(3) 1 d D . P A 1
H1A H 0.2496 0.3130 0.5217 0.179 Uiso 0.918(3) 1 calc R U P A 1
H1B H 0.3941 0.4002 0.5440 0.179 Uiso 0.918(3) 1 calc R U P A 1
H1C H 0.3230 0.4684 0.5161 0.179 Uiso 0.918(3) 1 calc R U P A 1
C2 C 0.2532(10) 0.2793(6) 0.6330(4) 0.114(4) Uani 0.918(3) 1 d D . P A 1
H2A H 0.1894 0.1945 0.6186 0.170 Uiso 0.918(3) 1 calc R U P A 1
H2B H 0.2337 0.2824 0.6696 0.170 Uiso 0.918(3) 1 calc R U P A 1
H2C H 0.3410 0.2914 0.6296 0.170 Uiso 0.918(3) 1 calc R U P A 1
O2 O 0.272(2) 0.510(2) 0.6221(8) 0.052(6) Uiso 0.082(3) 1 d D . P A 2
S2 S 0.3490(10) 0.4430(10) 0.6060(4) 0.067(4) Uiso 0.082(3) 1 d D . P A 2
C4 C 0.260(5) 0.282(3) 0.632(2) 0.057(19) Uiso 0.082(3) 1 d D . P A 2
H4A H 0.2352 0.2187 0.6037 0.085 Uiso 0.082(3) 1 calc R U P A 2
H4B H 0.1821 0.2707 0.6493 0.085 Uiso 0.082(3) 1 calc R U P A 2
H4C H 0.3154 0.2690 0.6565 0.085 Uiso 0.082(3) 1 calc R U P A 2
C3 C 0.324(6) 0.402(6) 0.5384(10) 0.049(13) Uiso 0.082(3) 1 d D . P A 2
H3A H 0.4020 0.4638 0.5190 0.073 Uiso 0.082(3) 1 calc R U P A 2
H3B H 0.2487 0.4076 0.5260 0.073 Uiso 0.082(3) 1 calc R U P A 2
H3C H 0.3083 0.3135 0.5334 0.073 Uiso 0.082(3) 1 calc R U P A 2
P1 P 0.0000 0.0000 0.5000 0.0748(6) Uani 1 6 d S T P . .
F1 F 0.1043(2) 0.1181(2) 0.46393(11) 0.1129(8) Uani 1 1 d . . . . .
P2 P 0.6667 0.3333 0.58554(7) 0.0859(5) Uani 1 3 d DS TU P . .
F2 F 0.6667 0.3333 0.6465(2) 0.158(3) Uani 0.815(3) 3 d DS TU P B 3
F3 F 0.6667 0.3333 0.5234(2) 0.133(2) Uani 0.815(3) 3 d DS TU P B 3
F4 F 0.753(2) 0.262(2) 0.5848(4) 0.123(5) Uani 0.2715(10) 1 d D U P B 3
F5 F 0.5333(16) 0.1895(13) 0.5846(3) 0.088(3) Uani 0.2715(10) 1 d D U P B 3
F6 F 0.580(2) 0.403(2) 0.5837(4) 0.118(4) Uani 0.2715(10) 1 d D U P B 3
F7 F 0.7980(16) 0.4735(15) 0.5839(4) 0.156(6) Uani 0.2715(10) 1 d D U P B 3
F8 F 0.677(2) 0.2287(15) 0.6234(3) 0.093(5) Uiso 0.127(3) 1 d D U P C 4
F9 F 0.656(2) 0.4390(16) 0.5517(5) 0.224(16) Uiso 0.127(3) 1 d D U P B 4
F11 F 0.781(3) 0.445(3) 0.5480(5) 0.112(14) Uiso 0.059(3) 1 d D U P D 5
F10 F 0.552(3) 0.221(3) 0.6213(4) 0.157(16) Uiso 0.059(3) 1 d D U P D 5

loop_
_atom_site_aniso_label
_atom_site_aniso_U_11
_atom_site_aniso_U_22
_atom_site_aniso_U_33
_atom_site_aniso_U_23
_atom_site_aniso_U_13
_atom_site_aniso_U_12
Fe1 0.0462(4) 0.0462(4) 0.0896(8) 0.000 0.000 0.02311(19)
O1 0.0588(14) 0.0554(13) 0.1028(19) -0.0134(12) 0.0012(12) 0.0290(11)
S1 0.0650(7) 0.0581(6) 0.1197(9) -0.0123(5) -0.0065(5) 0.0278(4)
C1 0.165(7) 0.083(4) 0.086(4) -0.004(2) -0.005(3) 0.044(3)
C2 0.149(7) 0.067(3) 0.112(5) 0.021(2) 0.026(3) 0.044(3)
P1 0.0674(8) 0.0674(8) 0.0895(15) 0.000 0.000 0.0337(4)
F1 0.1001(16) 0.0938(15) 0.1238(19) 0.0224(14) 0.0174(14) 0.0329(13)
P2 0.0834(7) 0.0834(7) 0.0908(12) 0.000 0.000 0.0417(4)
F2 0.200(4) 0.200(4) 0.074(3) 0.000 0.000 0.100(2)
F3 0.157(3) 0.157(3) 0.086(3) 0.000 0.000 0.0783(17)
F4 0.134(12) 0.084(9) 0.172(10) -0.004(14) -0.021(14) 0.070(9)
F5 0.082(7) 0.081(5) 0.070(5) 0.003(5) -0.003(6) 0.017(5)
F6 0.069(7) 0.112(9) 0.177(10) 0.001(14) -0.001(12) 0.048(7)
F7 0.073(6) 0.072(6) 0.285(13) -0.012(14) -0.002(15) 0.007(5)

loop_
_atom_type_symbol
_atom_type_description
_atom_type_scat_dispersion_real
_atom_type_scat_dispersion_imag
_atom_type_scat_source
C C 0.0033 0.0016 'International Tables Vol C Tables 4.2.6.8 and 6.1.1.4'
H H 0.0000 0.0000 'International Tables Vol C Tables 4.2.6.8 and 6.1.1.4'
O O 0.0106 0.0060 'International Tables Vol C Tables 4.2.6.8 and 6.1.1.4'
F F 0.0171 0.0103 'International Tables Vol C Tables 4.2.6.8 and 6.1.1.4'
P P 0.1023 0.0942 'International Tables Vol C Tables 4.2.6.8 and 6.1.1.4'
S S 0.1246 0.1234 'International Tables Vol C Tables 4.2.6.8 and 6.1.1.4'
Fe Fe 0.3463 0.8444 'International Tables Vol C Tables 4.2.6.8 and 6.1.1.4'

loop_
_geom_angle_atom_site_label_1
_geom_angle_atom_site_label_2
_geom_angle_atom_site_label_3
_geom_angle
_geom_angle_site_symmetry_1
_geom_angle_site_symmetry_3
O2 Fe1 O2 180.0 15_556 3_565
O2 Fe1 O2 90.4(9) 15_556 2_665
O2 Fe1 O2 89.7(9) 3_565 2_665
O2 Fe1 O2 90.4(9) 15_556 .
O2 Fe1 O2 89.7(9) 3_565 .
O2 Fe1 O2 89.6(9) 2_665 .
O2 Fe1 O2 89.6(9) 15_556 14_456
O2 Fe1 O2 90.3(9) 3_565 14_456
O2 Fe1 O2 180.0 2_665 14_456
O2 Fe1 O2 90.4(9) . 14_456
O2 Fe1 O2 89.6(9) 15_556 13_566
O2 Fe1 O2 90.3(9) 3_565 13_566
O2 Fe1 O2 90.4(9) 2_665 13_566
O2 Fe1 O2 180.0 . 13_566
O2 Fe1 O2 89.6(9) 14_456 13_566
O1 Fe1 O1 180.0 3_565 15_556
O1 Fe1 O1 91.85(11) 3_565 2_665
O1 Fe1 O1 88.15(11) 15_556 2_665
O1 Fe1 O1 91.85(11) 3_565 .
O1 Fe1 O1 88.16(11) 15_556 .
O1 Fe1 O1 91.85(11) 2_665 .
O1 Fe1 O1 88.15(11) 3_565 14_456
O1 Fe1 O1 91.85(11) 15_556 14_456
O1 Fe1 O1 180.0 2_665 14_456
O1 Fe1 O1 88.15(11) . 14_456
O1 Fe1 O1 88.15(11) 3_565 13_566
O1 Fe1 O1 91.84(11) 15_556 13_566
O1 Fe1 O1 88.15(11) 2_665 13_566
O1 Fe1 O1 180.00(14) . 13_566
O1 Fe1 O1 91.84(11) 14_456 13_566
S1 O1 Fe1 126.68(15) . .
O1 S1 C1 103.7(3) . .
O1 S1 C2 104.6(4) . .
C1 S1 C2 99.3(4) . .
S1 C1 H1A 109.5 . .
S1 C1 H1B 109.5 . .
H1A C1 H1B 109.5 . .
S1 C1 H1C 109.5 . .
H1A C1 H1C 109.5 . .
H1B C1 H1C 109.5 . .
S1 C2 H2A 109.5 . .
S1 C2 H2B 109.5 . .
H2A C2 H2B 109.5 . .
S1 C2 H2C 109.5 . .
H2A C2 H2C 109.5 . .
H2B C2 H2C 109.5 . .
S2 O2 Fe1 127.3(15) . .
O2 S2 C4 106(2) . .
O2 S2 C3 110.0(17) . .
C4 S2 C3 98.5(18) . .
S2 C4 H4A 109.5 . .
S2 C4 H4B 109.5 . .
H4A C4 H4B 109.5 . .
S2 C4 H4C 109.5 . .
H4A C4 H4C 109.5 . .
H4B C4 H4C 109.5 . .
S2 C3 H3A 109.5 . .
S2 C3 H3B 109.5 . .
H3A C3 H3B 109.5 . .
S2 C3 H3C 109.5 . .
H3A C3 H3C 109.5 . .
H3B C3 H3C 109.5 . .
F1 P1 F1 180.0 11_556 2
F1 P1 F1 89.90(15) 11_556 .
F1 P1 F1 90.10(15) 2 .
F1 P1 F1 90.10(15) 11_556 10_556
F1 P1 F1 89.90(15) 2 10_556
F1 P1 F1 180.0 . 10_556
F1 P1 F1 90.10(15) 11_556 12_556
F1 P1 F1 89.90(15) 2 12_556
F1 P1 F1 89.90(15) . 12_556
F1 P1 F1 90.10(15) 10_556 12_556
F1 P1 F1 89.90(15) 11_556 3
F1 P1 F1 90.10(15) 2 3
F1 P1 F1 90.10(15) . 3
F1 P1 F1 89.90(15) 10_556 3
F1 P1 F1 180.0 12_556 3
F9 P2 F9 92.2(5) 2_655 .
F9 P2 F9 92.2(5) 2_655 3_665
F9 P2 F9 92.2(5) . 3_665
F2 P2 F6 91.7(3) . 2_655
F2 P2 F6 91.7(3) . 3_665
F6 P2 F6 119.92(4) 2_655 3_665
F2 P2 F6 91.7(3) . .
F6 P2 F6 119.92(5) 2_655 .
F6 P2 F6 119.92(4) 3_665 .
F2 P2 F3 180.0 . .
F6 P2 F3 88.3(3) 2_655 .
F6 P2 F3 88.3(3) 3_665 .
F6 P2 F3 88.3(3) . .
F2 P2 F7 91.5(4) . 2_655
F6 P2 F7 90.4(3) 2_655 2_655
F6 P2 F7 149.4(4) 3_665 2_655
F6 P2 F7 29.5(3) . 2_655
F3 P2 F7 88.5(4) . 2_655
F2 P2 F7 91.5(4) . .
F6 P2 F7 149.4(4) 2_655 .
F6 P2 F7 29.5(3) 3_665 .
F6 P2 F7 90.4(3) . .
F3 P2 F7 88.5(4) . .
F7 P2 F7 119.93(4) 2_655 .
F2 P2 F7 91.5(4) . 3_665
F6 P2 F7 29.5(3) 2_655 3_665
F6 P2 F7 90.4(3) 3_665 3_665
F6 P2 F7 149.4(4) . 3_665
F3 P2 F7 88.5(4) . 3_665
F7 P2 F7 119.93(5) 2_655 3_665
F7 P2 F7 119.93(4) . 3_665
F2 P2 F4 90.7(3) . .
F6 P2 F4 59.6(4) 2_655 .
F6 P2 F4 60.4(4) 3_665 .
F6 P2 F4 177.6(3) . .
F3 P2 F4 89.3(3) . .
F7 P2 F4 149.9(4) 2_655 .
F7 P2 F4 90.0(3) . .
F7 P2 F4 30.0(3) 3_665 .
F7 F4 F5 150.3(14) 3_665 2_655
F7 F4 F6 14.6(7) 3_665 2_655
F5 F4 F6 135.8(10) 2_655 2_655
F7 F4 P2 74.2(8) 3_665 .
F5 F4 P2 76.2(7) 2_655 .
F6 F4 P2 59.6(4) 2_655 .
F7 F4 F6 133.3(11) 3_665 3_665
F5 F4 F6 17.0(6) 2_655 3_665
F6 F4 F6 118.8(7) 2_655 3_665
P2 F4 F6 59.2(4) . 3_665
F6 F5 F4 145.6(13) 2_655 3_665
F6 F5 F7 13.1(7) 2_655 3_665
F4 F5 F7 132.5(10) 3_665 3_665
F6 F5 F7 130.9(10) 2_655 2_655
F4 F5 F7 14.7(7) 3_665 2_655
F7 F5 F7 117.9(7) 3_665 2_655
F6 F5 P2 72.3(7) 2_655 .
F4 F5 P2 73.3(7) 3_665 .
F7 F5 P2 59.2(4) 3_665 .
F7 F5 P2 58.7(4) 2_655 .
F7 F6 F5 153.5(14) 2_655 3_665
F7 F6 F4 14.9(8) 2_655 3_665
F5 F6 F4 138.6(9) 3_665 3_665
F7 F6 P2 75.7(8) 2_655 .
F5 F6 P2 77.8(7) 3_665 .
F4 F6 P2 60.8(4) 3_665 .
F7 F6 F4 136.1(11) 2_655 2_655
F5 F6 F4 17.4(6) 3_665 2_655
F4 F6 F4 121.2(6) 3_665 2_655
P2 F6 F4 60.4(4) . 2_655
F6 F7 F4 150.5(15) 3_665 2_655
F6 F7 P2 74.7(8) 3_665 .
F4 F7 P2 75.8(8) 2_655 .
F6 F7 F5 13.4(7) 3_665 2_655
F4 F7 F5 137.1(10) 2_655 2_655
P2 F7 F5 61.3(4) . 2_655
F6 F7 F5 135.5(11) 3_665 3_665
F4 F7 F5 15.1(7) 2_655 3_665
P2 F7 F5 60.8(4) . 3_665
F5 F7 F5 122.1(6) 2_655 3_665

loop_
_geom_bond_atom_site_label_1
_geom_bond_atom_site_label_2
_geom_bond_distance
_geom_bond_site_symmetry_2
Fe1 O2 1.95(2) 15_556
Fe1 O2 1.95(2) 3_565
Fe1 O2 1.95(2) 2_665
Fe1 O2 1.95(2) .
Fe1 O2 1.95(2) 14_456
Fe1 O2 1.95(2) 13_566
Fe1 O1 1.996(2) 3_565
Fe1 O1 1.996(2) 15_556
Fe1 O1 1.996(2) 2_665
Fe1 O1 1.996(2) .
Fe1 O1 1.996(2) 14_456
Fe1 O1 1.996(2) 13_566
O1 S1 1.536(3) .
S1 C1 1.741(7) .
S1 C2 1.765(7) .
C1 H1A 0.9600 .
C1 H1B 0.9600 .
C1 H1C 0.9600 .
C2 H2A 0.9600 .
C2 H2B 0.9600 .
C2 H2C 0.9600 .
O2 S2 1.502(16) .
S2 C4 1.74(2) .
S2 C3 1.77(2) .
C4 H4A 0.9600 .
C4 H4B 0.9600 .
C4 H4C 0.9600 .
C3 H3A 0.9600 .
C3 H3B 0.9600 .
C3 H3C 0.9600 .
P1 F1 1.588(2) 11_556
P1 F1 1.588(2) 2
P1 F1 1.588(2) .
P1 F1 1.588(2) 10_556
P1 F1 1.588(2) 12_556
P1 F1 1.588(2) 3
P2 F2 1.546(6) .
P2 F9 1.549(13) 2_655
P2 F9 1.549(13) .
P2 F9 1.549(13) 3_665
P2 F6 1.570(8) 2_655
P2 F6 1.570(8) 3_665
P2 F6 1.570(8) .
P2 F3 1.576(5) .
P2 F7 1.577(9) 2_655
P2 F7 1.577(9) .
P2 F7 1.577(9) 3_665
P2 F4 1.589(8) .
F4 F7 0.820(11) 3_665
F4 F5 0.843(10) 2_655
F4 F6 1.569(12) 2_655
F4 F6 1.590(11) 3_665
F5 F6 0.822(10) 2_655
F5 F4 0.843(9) 3_665
F5 F7 1.581(11) 3_665
F5 F7 1.607(11) 2_655
F6 F7 0.802(11) 2_655
F6 F5 0.822(10) 3_665
F6 F4 1.569(12) 3_665
F6 F4 1.590(11) 2_655
F7 F6 0.802(11) 3_665
F7 F4 0.820(11) 2_655
F7 F5 1.581(11) 2_655
F7 F5 1.607(11) 3_665

loop_
_geom_torsion_atom_site_label_1
_geom_torsion_atom_site_label_2
_geom_torsion_atom_site_label_3
_geom_torsion_atom_site_label_4
_geom_torsion
_geom_torsion_site_symmetry_1
_geom_torsion_site_symmetry_2
_geom_torsion_site_symmetry_3
_geom_torsion_site_symmetry_4
Fe1 O1 S1 C1 144.2(3) . . . .
Fe1 O1 S1 C2 -112.1(4) . . . .
Fe1 O2 S2 C4 118(2) . . . .
Fe1 O2 S2 C3 -136(2) . . . .
F2 P2 F4 F7 91.8(8) . . . 3_665
F6 P2 F4 F7 0.3(5) 2_655 . . 3_665
F6 P2 F4 F7 -176.7(12) 3_665 . . 3_665
F3 P2 F4 F7 -88.2(8) . . . 3_665
F7 P2 F4 F7 -2.5(11) 2_655 . . 3_665
F7 P2 F4 F7 -176.7(11) . . . 3_665
F2 P2 F4 F5 -90.4(7) . . . 2_655
F6 P2 F4 F5 178.1(11) 2_655 . . 2_655
F6 P2 F4 F5 1.1(6) 3_665 . . 2_655
F3 P2 F4 F5 89.6(7) . . . 2_655
F7 P2 F4 F5 175.3(7) 2_655 . . 2_655
F7 P2 F4 F5 1.1(10) . . . 2_655
F7 P2 F4 F5 177.8(10) 3_665 . . 2_655
F2 P2 F4 F6 91.5(5) . . . 2_655
F6 P2 F4 F6 -177.0(10) 3_665 . . 2_655
F3 P2 F4 F6 -88.5(5) . . . 2_655
F7 P2 F4 F6 -2.8(14) 2_655 . . 2_655
F7 P2 F4 F6 -177.0(7) . . . 2_655
F7 P2 F4 F6 -0.3(5) 3_665 . . 2_655
F2 P2 F4 F6 -91.5(5) . . . 3_665
F6 P2 F4 F6 177.0(10) 2_655 . . 3_665
F3 P2 F4 F6 88.5(5) . . . 3_665
F7 P2 F4 F6 174.2(10) 2_655 . . 3_665
F7 P2 F4 F6 0.0(6) . . . 3_665
F7 P2 F4 F6 176.7(12) 3_665 . . 3_665
F2 P2 F5 F6 -91.9(8) . . . 2_655
F6 P2 F5 F6 2.9(9) 3_665 . . 2_655
F6 P2 F5 F6 176.4(11) . . . 2_655
F3 P2 F5 F6 88.1(8) . . . 2_655
F7 P2 F5 F6 176.8(12) 2_655 . . 2_655
F7 P2 F5 F6 -0.6(6) 3_665 . . 2_655
F4 P2 F5 F6 -1.2(10) . . . 2_655
F2 P2 F5 F4 90.0(8) . . . 3_665
F6 P2 F5 F4 -178.1(10) 2_655 . . 3_665
F6 P2 F5 F4 -175.2(7) 3_665 . . 3_665
F6 P2 F5 F4 -1.7(10) . . . 3_665
F3 P2 F5 F4 -90.0(8) . . . 3_665
F7 P2 F5 F4 -1.3(6) 2_655 . . 3_665
F7 P2 F5 F4 -178.7(12) 3_665 . . 3_665
F4 P2 F5 F4 -179.3(11) . . . 3_665
F2 P2 F5 F7 -91.3(5) . . . 3_665
F6 P2 F5 F7 0.6(6) 2_655 . . 3_665
F6 P2 F5 F7 3.5(11) 3_665 . . 3_665
F6 P2 F5 F7 177.0(7) . . . 3_665
F3 P2 F5 F7 88.7(5) . . . 3_665
F7 P2 F5 F7 177.4(10) 2_655 . . 3_665
F4 P2 F5 F7 -0.6(5) . . . 3_665
F2 P2 F5 F7 91.3(5) . . . 2_655
F6 P2 F5 F7 -176.8(12) 2_655 . . 2_655
F6 P2 F5 F7 -173.9(9) 3_665 . . 2_655
F6 P2 F5 F7 -0.4(5) . . . 2_655
F3 P2 F5 F7 -88.7(5) . . . 2_655
F7 P2 F5 F7 -177.4(10) 3_665 . . 2_655
F4 P2 F5 F7 -178.0(7) . . . 2_655
F2 P2 F6 F7 -90.2(8) . . . 2_655
F6 P2 F6 F7 2.7(12) 2_655 . . 2_655
F6 P2 F6 F7 176.9(8) 3_665 . . 2_655
F3 P2 F6 F7 89.8(8) . . . 2_655
F7 P2 F6 F7 178.3(11) . . . 2_655
F7 P2 F6 F7 5.7(12) 3_665 . . 2_655
F2 P2 F6 F5 88.8(7) . . . 3_665
F6 P2 F6 F5 -178.3(5) 2_655 . . 3_665
F6 P2 F6 F5 -4.1(12) 3_665 . . 3_665
F3 P2 F6 F5 -91.2(7) . . . 3_665
F7 P2 F6 F5 178.9(11) 2_655 . . 3_665
F7 P2 F6 F5 -2.8(10) . . . 3_665
F7 P2 F6 F5 -175.4(6) 3_665 . . 3_665
F2 P2 F6 F4 -89.9(5) . . . 3_665
F6 P2 F6 F4 3.0(10) 2_655 . . 3_665
F6 P2 F6 F4 177.2(4) 3_665 . . 3_665
F3 P2 F6 F4 90.1(5) . . . 3_665
F7 P2 F6 F4 0.3(6) 2_655 . . 3_665
F7 P2 F6 F4 178.6(7) . . . 3_665
F7 P2 F6 F4 6.0(13) 3_665 . . 3_665
F2 P2 F6 F4 89.9(5) . . . 2_655
F6 P2 F6 F4 -177.2(4) 2_655 . . 2_655
F6 P2 F6 F4 -3.0(10) 3_665 . . 2_655
F3 P2 F6 F4 -90.1(5) . . . 2_655
F7 P2 F6 F4 -180.0(12) 2_655 . . 2_655
F7 P2 F6 F4 -1.7(6) . . . 2_655
F7 P2 F6 F4 -174.3(10) 3_665 . . 2_655
F2 P2 F7 F6 90.7(8) . . . 3_665
F6 P2 F7 F6 -5.2(13) 2_655 . . 3_665
F6 P2 F7 F6 -177.6(10) . . . 3_665
F3 P2 F7 F6 -89.3(8) . . . 3_665
F7 P2 F7 F6 -176.7(7) 2_655 . . 3_665
F7 P2 F7 F6 -2.0(13) 3_665 . . 3_665
F4 P2 F7 F6 0.0(11) . . . 3_665
F2 P2 F7 F4 -88.8(7) . . . 2_655
F6 P2 F7 F4 175.3(6) 2_655 . . 2_655
F6 P2 F7 F4 -179.5(10) 3_665 . . 2_655
F6 P2 F7 F4 2.9(10) . . . 2_655
F3 P2 F7 F4 91.2(7) . . . 2_655
F7 P2 F7 F4 3.9(12) 2_655 . . 2_655
F7 P2 F7 F4 178.5(7) 3_665 . . 2_655
F4 P2 F7 F4 -179.5(10) . . . 2_655
F2 P2 F7 F5 90.1(4) . . . 2_655
F6 P2 F7 F5 -5.8(13) 2_655 . . 2_655
F6 P2 F7 F5 -0.6(6) 3_665 . . 2_655
F6 P2 F7 F5 -178.2(5) . . . 2_655
F3 P2 F7 F5 -89.9(4) . . . 2_655
F7 P2 F7 F5 -177.3(4) 2_655 . . 2_655
F7 P2 F7 F5 -2.6(10) 3_665 . . 2_655
F4 P2 F7 F5 -0.7(6) . . . 2_655
F2 P2 F7 F5 -90.1(4) . . . 3_665
F6 P2 F7 F5 174.0(9) 2_655 . . 3_665
F6 P2 F7 F5 179.2(11) 3_665 . . 3_665
F6 P2 F7 F5 1.6(6) . . . 3_665
F3 P2 F7 F5 89.9(4) . . . 3_665
F7 P2 F7 F5 2.6(10) 2_655 . . 3_665
F7 P2 F7 F5 177.2(4) 3_665 . . 3_665
F4 P2 F7 F5 179.2(5) . . . 3_665
